data_4340065
loop_
_publ_author_name
'McDougald, Jr, Roy N'
'Chilukuri, Bhaskar'
'Jia, Huiping'
'Perez, Michael R.'
'Raba\^a, Hassan'
'Wang, Xiaoping'
'Nesterov, Vladimir N.'
'Cundari, Thomas R.'
'Gnade, Bruce E.'
'Omary, Mohammad A.'

_publ_section_title
;
 Molecular and electronic structure of cyclic trinuclear gold(i)
 carbeniate complexes: insights for structure/luminescence/conductivity
 relationships.
;
_journal_issue 14
_journal_name_full 'Inorganic chemistry'
_journal_page_first 7485
_journal_page_last 7499
_journal_paper_doi 10.1021/ic500808q
_journal_volume 53
_journal_year 2014
_chemical_formula_moiety 'C21 H36 Au3 N3 O3'
_chemical_formula_sum 'C21 H36 Au3 N3 O3'
_chemical_formula_weight 969.43
_chemical_name_systematic
; 
 ? 
;
_space_group_IT_number 2
_symmetry_cell_setting triclinic
_symmetry_space_group_name_Hall '-P 1'
_symmetry_space_group_name_H-M 'P -1'
_atom_sites_solution_hydrogens geom
_atom_sites_solution_primary direct
_atom_sites_solution_secondary difmap
_audit_creation_method SHELXL-97
_cell_angle_alpha 62.098(2)
_cell_angle_beta 85.009(2)
_cell_angle_gamma 72.600(2)
_cell_formula_units_Z 2
_cell_length_a 9.0763(11)
_cell_length_b 12.0289(15)
_cell_length_c 12.6926(16)
_cell_measurement_reflns_used 2932
_cell_measurement_temperature 100(2)
_cell_measurement_theta_max 26.15
_cell_measurement_theta_min 2.36
_cell_volume 1166.3(3)
_computing_cell_refinement 'Bruker APEX2'
_computing_data_collection 'Bruker APEX2'
_computing_data_reduction 'Bruker APEX2'
_computing_structure_refinement 'SHELXL-97 (Sheldrick, 1997)'
_computing_structure_solution 'SHELXS-97 (Sheldrick, 1990)'
_diffrn_ambient_temperature 100(2)
_diffrn_measured_fraction_theta_full 0.996
_diffrn_measured_fraction_theta_max 0.996
_diffrn_measurement_device_type 'Bruker SMART APEX II CCD'
_diffrn_measurement_method '\w scans'
_diffrn_radiation_monochromator graphite
_diffrn_radiation_source 'fine-focus sealed tube'
_diffrn_radiation_type MoK\a
_diffrn_radiation_wavelength 0.71073
_diffrn_reflns_av_R_equivalents 0.0709
_diffrn_reflns_av_sigmaI/netI 0.0885
_diffrn_reflns_limit_h_max 11
_diffrn_reflns_limit_h_min -11
_diffrn_reflns_limit_k_max 15
_diffrn_reflns_limit_k_min -15
_diffrn_reflns_limit_l_max 15
_diffrn_reflns_limit_l_min -15
_diffrn_reflns_number 13517
_diffrn_reflns_theta_full 26.59
_diffrn_reflns_theta_max 26.59
_diffrn_reflns_theta_min 1.98
_exptl_absorpt_coefficient_mu 18.849
_exptl_absorpt_correction_T_max 0.6819
_exptl_absorpt_correction_T_min 0.1630
_exptl_absorpt_correction_type analytical
_exptl_absorpt_process_details SADABS
_exptl_crystal_colour colorless
_exptl_crystal_density_diffrn 2.760
_exptl_crystal_density_method 'not measured'
_exptl_crystal_description thin-needle
_exptl_crystal_F_000 888
_exptl_crystal_size_max 0.15
_exptl_crystal_size_mid 0.05
_exptl_crystal_size_min 0.02
_refine_diff_density_max 3.591
_refine_diff_density_min -1.923
_refine_diff_density_rms 0.367
_refine_ls_extinction_method none
_refine_ls_goodness_of_fit_ref 1.022
_refine_ls_hydrogen_treatment constr
_refine_ls_matrix_type full
_refine_ls_number_parameters 274
_refine_ls_number_reflns 4851
_refine_ls_number_restraints 84
_refine_ls_restrained_S_all 1.016
_refine_ls_R_factor_all 0.0804
_refine_ls_R_factor_gt 0.0383
_refine_ls_shift/su_max 0.001
_refine_ls_shift/su_mean 0.000
_refine_ls_structure_factor_coef Fsqd
_refine_ls_weighting_details 'calc w=1/[\s^2^(Fo^2^)+(0.0239P)^2^+6.9464P] where P=(Fo^2^+2Fc^2^)/3'
_refine_ls_weighting_scheme calc
_refine_ls_wR_factor_gt 0.0721
_refine_ls_wR_factor_ref 0.0857
_reflns_number_gt 3347
_reflns_number_total 4851
_reflns_threshold_expression >2sigma(I)
_cod_data_source_file ic500808q_si_005.cif
_cod_data_source_block Au3(cPeN=COMe)3
_cod_depositor_comments 'Adding full bibliography for 4340065--4340068.cif.'
_cod_original_sg_symbol_H-M P-1
_cod_database_code 4340065

loop_
_symmetry_equiv_pos_as_xyz
'x, y, z'
'-x, -y, -z'

loop_
_atom_site_label
_atom_site_type_symbol
_atom_site_fract_x
_atom_site_fract_y
_atom_site_fract_z
_atom_site_U_iso_or_equiv
_atom_site_adp_type
_atom_site_occupancy
_atom_site_symmetry_multiplicity
_atom_site_calc_flag
_atom_site_refinement_flags
Au1 Au 0.03370(5) 1.14277(5) 0.34149(4) 0.01299(12) Uani 1 1 d .
Au2 Au 0.30379(5) 0.86266(4) 0.39518(4) 0.01247(12) Uani 1 1 d .
Au3 Au 0.27277(5) 0.99103(5) 0.57799(4) 0.01276(12) Uani 1 1 d .
N1 N 0.1448(11) 0.9528(10) 0.2516(9) 0.015(2) Uani 1 1 d U
N2 N 0.4465(11) 0.8230(9) 0.6090(9) 0.012(2) Uani 1 1 d U
N3 N 0.0229(10) 1.2296(9) 0.4504(8) 0.007(2) Uani 1 1 d U
O1 O -0.0386(9) 1.1280(8) 0.1253(7) 0.018(2) Uani 1 1 d .
O2 O 0.5893(9) 0.6764(8) 0.5521(7) 0.0163(19) Uani 1 1 d .
O3 O 0.1106(9) 1.2247(8) 0.6121(7) 0.0151(19) Uani 1 1 d .
C1 C 0.0504(13) 1.0651(12) 0.2302(11) 0.014(3) Uani 1 1 d U
C2 C 0.4564(14) 0.7824(12) 0.5329(11) 0.018(3) Uani 1 1 d U
C3 C 0.1179(13) 1.1606(12) 0.5436(11) 0.016(3) Uani 1 1 d U
C4 C -0.1454(14) 1.2559(12) 0.0975(12) 0.023(3) Uani 1 1 d U
H4A H -0.2201 1.2471 0.1594 0.034 Uiso 1 1 calc R
H4B H -0.2005 1.2928 0.0199 0.034 Uiso 1 1 calc R
H4C H -0.0880 1.3146 0.0943 0.034 Uiso 1 1 calc R
C5 C 0.6122(14) 0.6143(12) 0.4769(12) 0.020(3) Uani 1 1 d .
H5A H 0.5192 0.6493 0.4241 0.030 Uiso 1 1 calc R
H5B H 0.6323 0.5191 0.5266 0.030 Uiso 1 1 calc R
H5C H 0.7008 0.6319 0.4287 0.030 Uiso 1 1 calc R
C6 C 0.2111(15) 1.1480(13) 0.7213(12) 0.024(3) Uani 1 1 d .
H6A H 0.1874 1.0645 0.7699 0.036 Uiso 1 1 calc R
H6B H 0.1940 1.1976 0.7666 0.036 Uiso 1 1 calc R
H6C H 0.3194 1.1302 0.7010 0.036 Uiso 1 1 calc R
C7 C 0.1543(15) 0.9040(12) 0.1613(12) 0.021(3) Uani 1 1 d U
H7 H 0.0485 0.9282 0.1253 0.025 Uiso 1 1 calc R
C8 C 0.2606(14) 0.9606(13) 0.0631(12) 0.024(3) Uani 1 1 d U
H8A H 0.2583 1.0496 0.0483 0.029 Uiso 1 1 calc R
H8B H 0.2316 0.9649 -0.0124 0.029 Uiso 1 1 calc R
C9 C 0.4223(15) 0.8594(13) 0.1169(13) 0.028(3) Uani 1 1 d U
H9A H 0.4966 0.8662 0.0538 0.034 Uiso 1 1 calc R
H9B H 0.4644 0.8732 0.1778 0.034 Uiso 1 1 calc R
C10 C 0.3899(14) 0.7294(13) 0.1719(12) 0.024(3) Uani 1 1 d U
H10A H 0.4672 0.6626 0.2383 0.029 Uiso 1 1 calc R
H10B H 0.3926 0.6984 0.1118 0.029 Uiso 1 1 calc R
C11 C 0.2281(14) 0.7542(12) 0.2178(12) 0.019(3) Uani 1 1 d U
H11A H 0.2348 0.7154 0.3060 0.023 Uiso 1 1 calc R
H11B H 0.1650 0.7136 0.1949 0.023 Uiso 1 1 calc R
C12 C 0.5710(13) 0.7625(11) 0.7052(11) 0.014(3) Uani 1 1 d U
H12 H 0.6730 0.7584 0.6679 0.017 Uiso 1 1 calc R
C13 C 0.5731(14) 0.6217(12) 0.7994(11) 0.019(3) Uani 1 1 d .
H13A H 0.6457 0.5557 0.7790 0.022 Uiso 1 1 calc R
H13B H 0.4686 0.6105 0.8038 0.022 Uiso 1 1 calc R
C14 C 0.6270(15) 0.6055(12) 0.9200(11) 0.020(3) Uani 1 1 d .
H14A H 0.7195 0.5283 0.9564 0.024 Uiso 1 1 calc R
H14B H 0.5438 0.5933 0.9765 0.024 Uiso 1 1 calc R
C15 C 0.6657(13) 0.7343(11) 0.8897(11) 0.016(3) Uani 1 1 d .
H15A H 0.6426 0.7576 0.9558 0.020 Uiso 1 1 calc R
H15B H 0.7756 0.7266 0.8720 0.020 Uiso 1 1 calc R
C16 C 0.5583(13) 0.8349(11) 0.7788(11) 0.015(3) Uani 1 1 d .
H16A H 0.4506 0.8606 0.8006 0.018 Uiso 1 1 calc R
H16B H 0.5928 0.9147 0.7343 0.018 Uiso 1 1 calc R
C17 C -0.0755(13) 1.3667(11) 0.4204(11) 0.016(3) Uani 1 1 d .
H17 H -0.1128 1.3720 0.4948 0.019 Uiso 1 1 calc R
C18 C 0.0188(13) 1.4653(12) 0.3526(11) 0.015(3) Uani 1 1 d .
H18A H -0.0145 1.5410 0.3699 0.018 Uiso 1 1 calc R
H18B H 0.1310 1.4221 0.3742 0.018 Uiso 1 1 calc R
C19 C -0.0186(14) 1.5090(12) 0.2208(12) 0.022(3) Uani 1 1 d .
H19A H 0.0397 1.4408 0.1975 0.026 Uiso 1 1 calc R
H19B H 0.0051 1.5925 0.1677 0.026 Uiso 1 1 calc R
C20 C -0.1937(15) 1.5272(14) 0.2165(12) 0.026(3) Uani 1 1 d .
H20A H -0.2539 1.6122 0.2138 0.032 Uiso 1 1 calc R
H20B H -0.2266 1.5231 0.1464 0.032 Uiso 1 1 calc R
C21 C -0.2129(13) 1.4103(12) 0.3340(11) 0.019(3) Uani 1 1 d .
H21A H -0.3111 1.4372 0.3684 0.023 Uiso 1 1 calc R
H21B H -0.2151 1.3370 0.3192 0.023 Uiso 1 1 calc R

loop_
_atom_site_aniso_label
_atom_site_aniso_U_11
_atom_site_aniso_U_22
_atom_site_aniso_U_33
_atom_site_aniso_U_23
_atom_site_aniso_U_13
_atom_site_aniso_U_12
Au1 0.0105(2) 0.0124(2) 0.0158(3) -0.0072(2) -0.00067(19) -0.00137(19)
Au2 0.0098(2) 0.0129(2) 0.0142(3) -0.0064(2) -0.00113(19) -0.00186(19)
Au3 0.0105(2) 0.0114(2) 0.0150(3) -0.0063(2) -0.00047(19) -0.00071(19)
N1 0.013(3) 0.016(3) 0.015(3) -0.0053(19) 0.0023(18) -0.0039(19)
N2 0.012(3) 0.012(3) 0.012(3) -0.0051(19) 0.0036(18) -0.0040(18)
N3 0.007(3) 0.008(3) 0.005(3) -0.0041(18) 0.0003(17) -0.0010(18)
O1 0.019(5) 0.015(5) 0.018(5) -0.011(4) -0.007(4) 0.006(4)
O2 0.021(5) 0.020(5) 0.012(5) -0.014(4) 0.001(4) 0.000(4)
O3 0.019(5) 0.014(4) 0.019(5) -0.014(4) 0.002(4) -0.003(4)
C1 0.014(3) 0.014(3) 0.014(3) -0.007(2) 0.0021(19) -0.0035(19)
C2 0.018(3) 0.018(3) 0.018(3) -0.007(2) -0.0012(19) -0.008(2)
C3 0.014(3) 0.016(3) 0.015(3) -0.006(2) 0.0016(19) -0.005(2)
C4 0.020(5) 0.020(5) 0.022(5) -0.008(4) -0.004(4) -0.001(4)
C5 0.023(7) 0.020(7) 0.027(8) -0.016(6) -0.003(6) -0.009(6)
C6 0.030(8) 0.021(7) 0.017(8) -0.010(6) -0.008(6) 0.000(6)
C7 0.021(3) 0.022(3) 0.021(3) -0.012(2) 0.0019(18) -0.0036(19)
C8 0.026(5) 0.027(5) 0.026(5) -0.017(5) 0.002(5) -0.009(5)
C9 0.020(5) 0.038(6) 0.033(6) -0.025(5) 0.008(5) -0.005(5)
C10 0.020(5) 0.033(6) 0.024(6) -0.024(5) 0.000(5) 0.005(5)
C11 0.018(5) 0.021(5) 0.022(5) -0.017(4) 0.004(4) 0.000(4)
C12 0.014(3) 0.013(3) 0.015(3) -0.005(2) 0.0007(19) -0.005(2)
C13 0.018(7) 0.021(7) 0.011(7) -0.005(6) 0.001(5) -0.003(6)
C14 0.025(7) 0.018(7) 0.016(7) -0.007(6) -0.001(6) -0.006(6)
C15 0.012(6) 0.018(7) 0.017(7) -0.011(6) -0.002(5) 0.006(5)
C16 0.007(6) 0.014(6) 0.022(7) -0.010(6) -0.004(5) 0.004(5)
C17 0.017(7) 0.013(6) 0.020(7) -0.011(6) 0.007(5) -0.004(5)
C18 0.014(6) 0.015(6) 0.021(7) -0.009(6) -0.003(5) -0.006(5)
C19 0.021(7) 0.015(7) 0.023(8) -0.007(6) 0.011(6) -0.004(6)
C20 0.031(8) 0.031(8) 0.018(8) -0.010(7) -0.008(6) -0.009(7)
C21 0.011(6) 0.018(7) 0.022(8) -0.006(6) -0.001(5) 0.000(5)

loop_
_atom_type_symbol
_atom_type_description
_atom_type_scat_dispersion_real
_atom_type_scat_dispersion_imag
_atom_type_scat_source
C C 0.0033 0.0016 'International Tables Vol C Tables 4.2.6.8 and 6.1.1.4'
H H 0.0000 0.0000 'International Tables Vol C Tables 4.2.6.8 and 6.1.1.4'
N N 0.0061 0.0033 'International Tables Vol C Tables 4.2.6.8 and 6.1.1.4'
O O 0.0106 0.0060 'International Tables Vol C Tables 4.2.6.8 and 6.1.1.4'
Au Au -2.0133 8.8022 'International Tables Vol C Tables 4.2.6.8 and 6.1.1.4'

loop_
_geom_angle_atom_site_label_1
_geom_angle_atom_site_label_2
_geom_angle_atom_site_label_3
_geom_angle
C1 Au1 N3 177.0(4)
C1 Au1 Au3 119.6(3)
N3 Au1 Au3 60.9(2)
C1 Au1 Au2 59.7(3)
N3 Au1 Au2 120.7(2)
Au3 Au1 Au2 59.900(15)
C2 Au2 N1 177.9(5)
C2 Au2 Au3 59.2(4)
N1 Au2 Au3 119.0(3)
C2 Au2 Au1 118.3(4)
N1 Au2 Au1 59.9(3)
Au3 Au2 Au1 59.268(15)
C3 Au3 N2 175.4(4)
C3 Au3 Au1 60.2(4)
N2 Au3 Au1 120.9(3)
C3 Au3 Au2 121.0(4)
N2 Au3 Au2 60.1(3)
Au1 Au3 Au2 60.832(16)
C1 N1 C7 119.2(10)
C1 N1 Au2 117.4(9)
C7 N1 Au2 122.5(8)
C2 N2 C12 120.3(10)
C2 N2 Au3 116.8(8)
C12 N2 Au3 122.2(7)
C3 N3 C17 121.3(10)
C3 N3 Au1 114.6(8)
C17 N3 Au1 123.9(7)
C1 O1 C4 116.3(9)
C2 O2 C5 120.1(9)
C3 O3 C6 114.7(9)
N1 C1 O1 114.8(11)
N1 C1 Au1 122.6(9)
O1 C1 Au1 122.6(8)
N2 C2 O2 113.5(11)
N2 C2 Au2 123.7(9)
O2 C2 Au2 122.7(9)
N3 C3 O3 112.7(10)
N3 C3 Au3 124.2(9)
O3 C3 Au3 122.9(8)
O1 C4 H4A 109.5
O1 C4 H4B 109.5
H4A C4 H4B 109.5
O1 C4 H4C 109.5
H4A C4 H4C 109.5
H4B C4 H4C 109.5
O2 C5 H5A 109.5
O2 C5 H5B 109.5
H5A C5 H5B 109.5
O2 C5 H5C 109.5
H5A C5 H5C 109.5
H5B C5 H5C 109.5
O3 C6 H6A 109.5
O3 C6 H6B 109.5
H6A C6 H6B 109.5
O3 C6 H6C 109.5
H6A C6 H6C 109.5
H6B C6 H6C 109.5
N1 C7 C8 111.3(10)
N1 C7 C11 111.3(10)
C8 C7 C11 104.5(10)
N1 C7 H7 109.9
C8 C7 H7 109.9
C11 C7 H7 109.9
C7 C8 C9 102.4(11)
C7 C8 H8A 111.3
C9 C8 H8A 111.3
C7 C8 H8B 111.3
C9 C8 H8B 111.3
H8A C8 H8B 109.2
C10 C9 C8 103.5(10)
C10 C9 H9A 111.1
C8 C9 H9A 111.1
C10 C9 H9B 111.1
C8 C9 H9B 111.1
H9A C9 H9B 109.0
C9 C10 C11 105.2(10)
C9 C10 H10A 110.7
C11 C10 H10A 110.7
C9 C10 H10B 110.7
C11 C10 H10B 110.7
H10A C10 H10B 108.8
C10 C11 C7 107.3(10)
C10 C11 H11A 110.2
C7 C11 H11A 110.2
C10 C11 H11B 110.2
C7 C11 H11B 110.2
H11A C11 H11B 108.5
N2 C12 C16 114.9(9)
N2 C12 C13 112.5(9)
C16 C12 C13 103.7(10)
N2 C12 H12 108.5
C16 C12 H12 108.5
C13 C12 H12 108.5
C12 C13 C14 105.7(10)
C12 C13 H13A 110.6
C14 C13 H13A 110.6
C12 C13 H13B 110.6
C14 C13 H13B 110.6
H13A C13 H13B 108.7
C13 C14 C15 105.9(10)
C13 C14 H14A 110.6
C15 C14 H14A 110.6
C13 C14 H14B 110.6
C15 C14 H14B 110.6
H14A C14 H14B 108.7
C16 C15 C14 102.2(10)
C16 C15 H15A 111.3
C14 C15 H15A 111.3
C16 C15 H15B 111.3
C14 C15 H15B 111.3
H15A C15 H15B 109.2
C12 C16 C15 103.8(9)
C12 C16 H16A 111.0
C15 C16 H16A 111.0
C12 C16 H16B 111.0
C15 C16 H16B 111.0
H16A C16 H16B 109.0
N3 C17 C21 111.2(10)
N3 C17 C18 109.8(9)
C21 C17 C18 105.1(10)
N3 C17 H17 110.2
C21 C17 H17 110.2
C18 C17 H17 110.2
C19 C18 C17 103.3(9)
C19 C18 H18A 111.1
C17 C18 H18A 111.1
C19 C18 H18B 111.1
C17 C18 H18B 111.1
H18A C18 H18B 109.1
C18 C19 C20 102.7(10)
C18 C19 H19A 111.2
C20 C19 H19A 111.2
C18 C19 H19B 111.2
C20 C19 H19B 111.2
H19A C19 H19B 109.1
C21 C20 C19 102.9(10)
C21 C20 H20A 111.2
C19 C20 H20A 111.2
C21 C20 H20B 111.2
C19 C20 H20B 111.2
H20A C20 H20B 109.1
C17 C21 C20 107.7(10)
C17 C21 H21A 110.2
C20 C21 H21A 110.2
C17 C21 H21B 110.2
C20 C21 H21B 110.2
H21A C21 H21B 108.5

loop_
_geom_bond_atom_site_label_1
_geom_bond_atom_site_label_2
_geom_bond_distance
Au1 C1 2.001(12)
Au1 N3 2.069(9)
Au1 Au3 3.2691(7)
Au1 Au2 3.3210(7)
Au2 C2 1.987(12)
Au2 N1 2.062(10)
Au2 Au3 3.2904(7)
Au3 C3 1.971(12)
Au3 N2 2.046(9)
N1 C1 1.280(14)
N1 C7 1.498(16)
N2 C2 1.257(15)
N2 C12 1.488(15)
N3 C3 1.289(15)
N3 C17 1.500(14)
O1 C1 1.370(14)
O1 C4 1.446(14)
O2 C2 1.407(14)
O2 C5 1.432(14)
O3 C3 1.393(14)
O3 C6 1.457(14)
C4 H4A 0.9800
C4 H4B 0.9800
C4 H4C 0.9800
C5 H5A 0.9800
C5 H5B 0.9800
C5 H5C 0.9800
C6 H6A 0.9800
C6 H6B 0.9800
C6 H6C 0.9800
C7 C8 1.529(17)
C7 C11 1.538(17)
C7 H7 1.0000
C8 C9 1.559(18)
C8 H8A 0.9900
C8 H8B 0.9900
C9 C10 1.496(18)
C9 H9A 0.9900
C9 H9B 0.9900
C10 C11 1.529(16)
C10 H10A 0.9900
C10 H10B 0.9900
C11 H11A 0.9900
C11 H11B 0.9900
C12 C16 1.525(16)
C12 C13 1.546(16)
C12 H12 1.0000
C13 C14 1.554(17)
C13 H13A 0.9900
C13 H13B 0.9900
C14 C15 1.555(16)
C14 H14A 0.9900
C14 H14B 0.9900
C15 C16 1.528(16)
C15 H15A 0.9900
C15 H15B 0.9900
C16 H16A 0.9900
C16 H16B 0.9900
C17 C21 1.529(16)
C17 C18 1.551(16)
C17 H17 1.0000
C18 C19 1.536(17)
C18 H18A 0.9900
C18 H18B 0.9900
C19 C20 1.540(17)
C19 H19A 0.9900
C19 H19B 0.9900
C20 C21 1.540(17)
C20 H20A 0.9900
C20 H20B 0.9900
C21 H21A 0.9900
C21 H21B 0.9900
